data_7225599
loop_
_publ_author_name
'Mocilac, P.'
'Osman, I. A.'
'Gallagher, J. F.'

_publ_section_title
;
 Short C--H&#x22EF;F interactions involving the 2,5-difluorobenzene group:
 understanding the role of fluorine in aggregation and complex C--F/C--H
 disorder in a 2 \\times 6 isomer grid
;
_journal_issue 30
_journal_name_full CrystEngComm
_journal_page_first 5764
_journal_paper_doi 10.1039/C6CE00795C
_journal_volume 18
_journal_year 2016
_chemical_absolute_configuration unk
_chemical_formula_moiety 'C13 H9 F2 N O'
_chemical_formula_sum 'C13 H9 F2 N O'
_chemical_formula_weight 233.21
_chemical_melting_point 388
_chemical_name_systematic '(F2_25 or 11-034)'
_space_group_crystal_system orthorhombic
_space_group_IT_number 29
_space_group_name_Hall 'P 2c -2ac'
_space_group_name_H-M_alt 'P c a 21'
_symmetry_space_group_name_Hall 'P 2c -2ac'
_symmetry_space_group_name_H-M 'P c a 21'
_atom_sites_solution_hydrogens mixed
_audit_creation_method SHELXL-2014/7
_audit_update_record
;
2016-02-14 deposited with the CCDC.
2016-06-21 downloaded from the CCDC.
;
_cell_angle_alpha 90
_cell_angle_beta 90
_cell_angle_gamma 90
_cell_formula_units_Z 4
_cell_length_a 24.4897(16)
_cell_length_b 5.0316(3)
_cell_length_c 8.6187(6)
_cell_measurement_reflns_used 221
_cell_measurement_temperature 294(2)
_cell_measurement_theta_max 27.70
_cell_measurement_theta_min 2.38
_cell_volume 1062.02(12)
_computing_cell_refinement
;
CrysAlisPro, Agilent Technologies,
Version 1.171.34.49 (release 20-01-2011 CrysAlis171 .NET)
(compiled Jan 20 2011,15:58:25)
;
_computing_data_collection
;
CrysAlisPro, Agilent Technologies,
Version 1.171.34.49 (release 20-01-2011 CrysAlis171 .NET)
(compiled Jan 20 2011,15:58:25)
;
_computing_data_reduction
;
CrysAlisPro, Agilent Technologies,
Version 1.171.34.49 (release 20-01-2011 CrysAlis171 .NET)
(compiled Jan 20 2011,15:58:25)
;
_computing_molecular_graphics 'PLATON (Spek, 2009)'
_computing_publication_material SHELXL-14/7
_computing_structure_refinement 'SHELXL97 and SHELXL-14/7 (Sheldrick, 2008) & SORTX (McArdle, 1995)'
_computing_structure_solution 'SHELXS-14/7 (Sheldrick, 2014)'
_diffrn_ambient_temperature 294(1)
_diffrn_detector_area_resol_mean 16.056
_diffrn_measured_fraction_theta_full 0.994
_diffrn_measured_fraction_theta_max 0.981
_diffrn_measurement_device 'Xcalibur, Sapphire3, Gemini Ultra'
_diffrn_measurement_method '\w scans'
_diffrn_radiation_monochromator graphite
_diffrn_radiation_source 'Enhance (Mo) X-ray Source'
_diffrn_radiation_type MoK\a
_diffrn_radiation_wavelength 0.71073
_diffrn_reflns_av_R_equivalents 0.0454
_diffrn_reflns_av_unetI/netI 0.0388
_diffrn_reflns_Laue_measured_fraction_full 0.994
_diffrn_reflns_Laue_measured_fraction_max 0.981
_diffrn_reflns_limit_h_max 30
_diffrn_reflns_limit_h_min -28
_diffrn_reflns_limit_k_max 3
_diffrn_reflns_limit_k_min -6
_diffrn_reflns_limit_l_max 10
_diffrn_reflns_limit_l_min -10
_diffrn_reflns_number 5645
_diffrn_reflns_point_group_measured_fraction_full 0.918
_diffrn_reflns_point_group_measured_fraction_max 0.899
_diffrn_reflns_theta_full 26.000
_diffrn_reflns_theta_max 26.969
_diffrn_reflns_theta_min 2.890
_exptl_absorpt_coefficient_mu 0.117
_exptl_absorpt_correction_T_max 0.987
_exptl_absorpt_correction_T_min 0.963
_exptl_absorpt_correction_type analytical
_exptl_absorpt_process_details '(ABSFAC, Clark and Reid, 1998)'
_exptl_crystal_colour Colourless
_exptl_crystal_density_diffrn 1.459
_exptl_crystal_description Block
_exptl_crystal_F_000 480
_exptl_crystal_recrystallization_method 'Re-crystallisation from solvent: Chloroform'
_exptl_crystal_size_max 0.370
_exptl_crystal_size_mid 0.190
_exptl_crystal_size_min 0.120
_refine_diff_density_max 0.235
_refine_diff_density_min -0.242
_refine_diff_density_rms 0.068
_refine_ls_abs_structure_details
;
Flack x from 635 quotients (Parsons et al., 2013)
;
_refine_ls_abs_structure_Flack 1.7(10)
_refine_ls_extinction_method none
_refine_ls_goodness_of_fit_ref 1.070
_refine_ls_hydrogen_treatment mixed
_refine_ls_matrix_type full
_refine_ls_number_parameters 158
_refine_ls_number_reflns 2078
_refine_ls_number_restraints 1
_refine_ls_restrained_S_all 1.070
_refine_ls_R_factor_all 0.0665
_refine_ls_R_factor_gt 0.0591
_refine_ls_shift/su_max 0.000
_refine_ls_shift/su_mean 0.000
_refine_ls_structure_factor_coef Fsqd
_refine_ls_weighting_details 'w=1/[\s^2^(Fo^2^)+(0.0988P)^2^+0.2560P] where P=(Fo^2^+2Fc^2^)/3'
_refine_ls_weighting_scheme calc
_refine_ls_wR_factor_gt 0.1595
_refine_ls_wR_factor_ref 0.1675
_reflns_Friedel_coverage 0.715
_reflns_Friedel_fraction_full 0.831
_reflns_Friedel_fraction_max 0.806
_reflns_number_gt 1819
_reflns_number_total 2078
_reflns_threshold_expression I>2\s(I)
_cod_data_source_file c6ce00795c2.cif
_cod_data_source_block F2_25_294K
_cod_depositor_comments
;
The following automatic conversions were performed:

'_exptl_absorpt_correction_type' value 'Analytical' changed to
'analytical' according to
/usr/data/users/saulius/crontab/automatic-downloads/rss-feeds/RSC/lib/dictionaries/cif_core.dic
dictionary named 'cif_core.dic' version 2.4.2 from 2011-04-26.

Automatic conversion script
Id: cif_fix_values 4268 2015-11-12 08:31:59Z antanas 

 Adding full bibliography for 7225595--7225606.cif.
;
_cod_database_code 7225599
_shelx_shelxl_version_number 2014/7
_shelx_space_group_comment
;
The symmetry employed for this shelxl refinement is uniquely defined
by the following loop, which should always be used as a source of
symmetry information in preference to the above space-group names.
They are only intended as comments.
;
_shelx_estimated_absorpt_t_min 0.958
_shelx_estimated_absorpt_t_max 0.986

loop_
_space_group_symop_operation_xyz
'x, y, z'
'-x, -y, z+1/2'
'x+1/2, -y, z'
'-x+1/2, y, z+1/2'

loop_
_atom_site_label
_atom_site_type_symbol
_atom_site_fract_x
_atom_site_fract_y
_atom_site_fract_z
_atom_site_U_iso_or_equiv
_atom_site_adp_type
_atom_site_occupancy
_atom_site_site_symmetry_order
_atom_site_calc_flag
_atom_site_refinement_flags_posn
_atom_site_refinement_flags_adp
F22 F 0.25190(13) -0.0863(5) 1.0999(4) 0.0621(8) Uani 1 1 d . .
F25 F 0.13901(11) 0.6203(6) 0.7542(4) 0.0711(10) Uani 1 1 d . .
O1 O 0.33291(12) 0.6557(5) 0.8533(5) 0.0553(9) Uani 1 1 d . .
C1 C 0.34613(17) 0.4287(7) 0.8842(5) 0.0407(9) Uani 1 1 d . .
N1 N 0.30956(13) 0.2334(7) 0.9152(5) 0.0446(8) Uani 1 1 d . .
H1 H 0.321(2) 0.060(12) 0.933(8) 0.066(16) Uiso 1 1 d . .
C11 C 0.40479(16) 0.3456(7) 0.8929(5) 0.0411(9) Uani 1 1 d . .
C12 C 0.44202(18) 0.4886(9) 0.8037(6) 0.0497(10) Uani 1 1 d . .
H12 H 0.4298 0.6279 0.7419 0.060 Uiso 1 1 calc R U
C13 C 0.49688(19) 0.4255(9) 0.8064(7) 0.0589(12) Uani 1 1 d . .
H13 H 0.5214 0.5203 0.7455 0.071 Uiso 1 1 calc R U
C14 C 0.51521(18) 0.2218(10) 0.8996(7) 0.0590(12) Uani 1 1 d . .
H14 H 0.5521 0.1789 0.9017 0.071 Uiso 1 1 calc R U
C15 C 0.4789(2) 0.0822(10) 0.9891(7) 0.0594(13) Uani 1 1 d . .
H15 H 0.4915 -0.0545 1.0522 0.071 Uiso 1 1 calc R U
C16 C 0.42378(18) 0.1416(8) 0.9870(6) 0.0506(10) Uani 1 1 d . .
H16 H 0.3996 0.0455 1.0483 0.061 Uiso 1 1 calc R U
C21 C 0.25240(15) 0.2619(7) 0.9195(5) 0.0379(8) Uani 1 1 d . .
C22 C 0.22304(18) 0.0913(8) 1.0151(5) 0.0435(9) Uani 1 1 d . .
C23 C 0.1675(2) 0.0966(9) 1.0258(7) 0.0561(12) Uani 1 1 d . .
H23 H 0.1494 -0.0206 1.0915 0.067 Uiso 1 1 calc R U
C24 C 0.13866(17) 0.2768(10) 0.9387(7) 0.0558(12) Uani 1 1 d . .
H24 H 0.1008 0.2853 0.9447 0.067 Uiso 1 1 calc R U
C25 C 0.16726(18) 0.4443(8) 0.8424(6) 0.0484(10) Uani 1 1 d . .
C26 C 0.22336(17) 0.4436(8) 0.8315(6) 0.0447(9) Uani 1 1 d . .
H26 H 0.2413 0.5626 0.7666 0.054 Uiso 1 1 calc R U

loop_
_atom_site_aniso_label
_atom_site_aniso_U_11
_atom_site_aniso_U_22
_atom_site_aniso_U_33
_atom_site_aniso_U_23
_atom_site_aniso_U_13
_atom_site_aniso_U_12
F22 0.0758(17) 0.0475(14) 0.0630(19) 0.0262(14) 0.0033(15) 0.0002(14)
F25 0.0569(16) 0.0696(19) 0.087(2) 0.0209(17) -0.0097(14) 0.0119(13)
O1 0.0495(15) 0.0306(13) 0.086(3) 0.0095(14) -0.0013(15) 0.0009(11)
C1 0.0473(19) 0.0295(16) 0.045(2) 0.0019(15) 0.0011(18) 0.0007(14)
N1 0.0461(17) 0.0323(15) 0.055(2) 0.0106(15) 0.0002(15) 0.0013(13)
C11 0.0455(19) 0.0331(16) 0.045(2) -0.0008(17) -0.0017(17) -0.0019(14)
C12 0.054(2) 0.040(2) 0.055(3) 0.0073(18) 0.000(2) -0.0019(17)
C13 0.050(2) 0.058(3) 0.068(3) 0.000(2) 0.006(2) -0.005(2)
C14 0.048(2) 0.054(2) 0.075(3) -0.007(2) -0.002(2) 0.0064(19)
C15 0.060(3) 0.050(2) 0.068(3) 0.009(2) -0.013(2) 0.0079(19)
C16 0.056(2) 0.041(2) 0.055(3) 0.0098(19) -0.003(2) 0.0005(18)
C21 0.0427(18) 0.0307(15) 0.040(2) 0.0025(14) 0.0005(16) -0.0007(14)
C22 0.057(2) 0.0317(18) 0.042(2) 0.0064(15) 0.0035(19) -0.0025(16)
C23 0.064(3) 0.045(2) 0.059(3) 0.004(2) 0.013(2) -0.011(2)
C24 0.050(2) 0.050(2) 0.067(3) -0.004(2) 0.003(2) -0.0040(19)
C25 0.052(2) 0.040(2) 0.053(3) 0.0028(19) -0.0047(19) 0.0022(16)
C26 0.050(2) 0.0373(19) 0.047(2) 0.0075(17) 0.0027(18) -0.0011(15)

loop_
_atom_type_symbol
_atom_type_description
_atom_type_scat_dispersion_real
_atom_type_scat_dispersion_imag
_atom_type_scat_source
C C 0.0033 0.0016 'International Tables Vol C Tables 4.2.6.8 and 6.1.1.4'
H H 0.0000 0.0000 'International Tables Vol C Tables 4.2.6.8 and 6.1.1.4'
N N 0.0061 0.0033 'International Tables Vol C Tables 4.2.6.8 and 6.1.1.4'
O O 0.0106 0.0060 'International Tables Vol C Tables 4.2.6.8 and 6.1.1.4'
F F 0.0171 0.0103 'International Tables Vol C Tables 4.2.6.8 and 6.1.1.4'

loop_
_geom_angle_atom_site_label_1
_geom_angle_atom_site_label_2
_geom_angle_atom_site_label_3
_geom_angle
O1 C1 N1 123.2(4)
O1 C1 C11 121.9(3)
N1 C1 C11 114.9(3)
C1 N1 C21 126.0(3)
C1 N1 H1 121(3)
C21 N1 H1 113(3)
C16 C11 C12 119.0(4)
C16 C11 C1 123.8(4)
C12 C11 C1 117.1(4)
C13 C12 C11 120.6(4)
C13 C12 H12 119.7
C11 C12 H12 119.7
C14 C13 C12 119.9(5)
C14 C13 H13 120.1
C12 C13 H13 120.1
C15 C14 C13 119.9(4)
C15 C14 H14 120.1
C13 C14 H14 120.1
C14 C15 C16 121.0(4)
C14 C15 H15 119.5
C16 C15 H15 119.5
C15 C16 C11 119.6(4)
C15 C16 H16 120.2
C11 C16 H16 120.2
C26 C21 C22 117.8(4)
C26 C21 N1 124.3(4)
C22 C21 N1 117.8(4)
F22 C22 C23 119.8(4)
F22 C22 C21 117.2(4)
C23 C22 C21 122.9(4)
C22 C23 C24 119.3(4)
C22 C23 H23 120.3
C24 C23 H23 120.3
C23 C24 C25 118.2(4)
C23 C24 H24 120.9
C25 C24 H24 120.9
F25 C25 C24 118.6(4)
F25 C25 C26 118.2(4)
C24 C25 C26 123.2(4)
C25 C26 C21 118.5(4)
C25 C26 H26 120.8
C21 C26 H26 120.8

loop_
_geom_bond_atom_site_label_1
_geom_bond_atom_site_label_2
_geom_bond_distance
F22 C22 1.354(5)
F25 C25 1.357(5)
O1 C1 1.216(4)
C1 N1 1.356(5)
C1 C11 1.498(5)
N1 C21 1.407(5)
N1 H1 0.93(6)
C11 C16 1.389(6)
C11 C12 1.393(6)
C12 C13 1.381(6)
C12 H12 0.9300
C13 C14 1.377(8)
C13 H13 0.9300
C14 C15 1.371(8)
C14 H14 0.9300
C15 C16 1.383(7)
C15 H15 0.9300
C16 H16 0.9300
C21 C26 1.384(6)
C21 C22 1.391(5)
C22 C23 1.363(6)
C23 C24 1.373(7)
C23 H23 0.9300
C24 C25 1.375(7)
C24 H24 0.9300
C25 C26 1.377(6)
C26 H26 0.9300

loop_
_geom_hbond_atom_site_label_D
_geom_hbond_atom_site_label_H
_geom_hbond_atom_site_label_A
_geom_hbond_distance_DH
_geom_hbond_distance_HA
_geom_hbond_distance_DA
_geom_hbond_angle_DHA
_geom_hbond_site_symmetry_A
_geom_hbond_publ_flag
N1 H1 O1 0.93(6) 2.17(6) 3.010(4) 151(6) 1_545 yes
C26 H26 O1 0.93 2.41 2.893(5) 112 . yes
C26 H26 F22 0.93 2.28 3.153(5) 156 4_564 yes

loop_
_geom_torsion_atom_site_label_1
_geom_torsion_atom_site_label_2
_geom_torsion_atom_site_label_3
_geom_torsion_atom_site_label_4
_geom_torsion
O1 C1 N1 C21 -1.3(7)
C11 C1 N1 C21 177.9(4)
O1 C1 C11 C16 151.0(5)
N1 C1 C11 C16 -28.2(6)
O1 C1 C11 C12 -27.1(7)
N1 C1 C11 C12 153.6(4)
C16 C11 C12 C13 1.3(7)
C1 C11 C12 C13 179.5(4)
C11 C12 C13 C14 -0.9(7)
C12 C13 C14 C15 0.1(8)
C13 C14 C15 C16 0.4(9)
C14 C15 C16 C11 0.0(8)
C12 C11 C16 C15 -0.8(7)
C1 C11 C16 C15 -178.9(5)
C1 N1 C21 C26 30.0(7)
C1 N1 C21 C22 -151.9(4)
C26 C21 C22 F22 179.7(4)
N1 C21 C22 F22 1.4(6)
C26 C21 C22 C23 -0.2(7)
N1 C21 C22 C23 -178.5(4)
F22 C22 C23 C24 -179.7(4)
C21 C22 C23 C24 0.2(7)
C22 C23 C24 C25 0.6(8)
C23 C24 C25 F25 179.1(4)
C23 C24 C25 C26 -1.4(8)
F25 C25 C26 C21 -179.1(4)
C24 C25 C26 C21 1.4(7)
C22 C21 C26 C25 -0.5(6)
N1 C21 C26 C25 177.6(4)
